data_7218505
loop_
_publ_author_name
'Stratford, Samuel A.'
'Arhangelskis, Mihails'
'Bu\<car, Dejan-Kre\<simir'
'Jones, William'

_publ_section_title
;
 Solid-state photoreactivity of 9-substituted acridizinium bromide salts
;
_journal_issue 47
_journal_name_full CrystEngComm
_journal_page_first 10830
_journal_paper_doi 10.1039/C4CE01622J
_journal_volume 16
_journal_year 2014
_chemical_formula_moiety '(C17 H18  N1 +1) (Br -1) (H2O)'
_chemical_formula_structural '(C17 H18  N1 +1) (Br -1) (H2O)'
_chemical_formula_sum 'C17 H20 Br N O'
_chemical_formula_weight 334.26
_chemical_name_common '9-tert-butylacridizinium bromide monohydrate'
_space_group_crystal_system orthorhombic
_space_group_IT_number 29
_space_group_name_Hall 'P 2c -2ac'
_space_group_name_H-M_alt 'P c a 21'
_symmetry_space_group_name_Hall 'P 2c -2ac'
_symmetry_space_group_name_H-M 'P c a 21'
_cell_angle_alpha 90
_cell_angle_beta 90
_cell_angle_gamma 90
_cell_formula_units_Z 4
_cell_length_a 18.08801(59)
_cell_length_b 12.04679(49)
_cell_length_c 7.22980(19)
_cell_measurement_temperature 293
_cell_volume 1575.39(9)
_computing_cell_refinement 'DICVOL 06 (Louer et al)'
_computing_data_collection 'Stoe Win XPOW 3.0.2.7'
_computing_structure_refinement 'TOPAS Academic (Coelho 2007)'
_computing_structure_solution 'TOPAS Academic (Coelho 2007) '
_diffrn_ambient_temperature 293
_diffrn_detector 'Single photon counting'
_diffrn_detector_type 'DECTRIS MYTHEN 1K'
_diffrn_measurement_device_type 'Stoe StadiP'
_diffrn_radiation_monochromator none
_diffrn_radiation_type 'Cu K\a~1~'
_diffrn_radiation_wavelength 1.5406
_diffrn_source 'sealed X-ray tube'
_diffrn_source_current 30
_diffrn_source_target Cu
_diffrn_source_voltage 40
_exptl_crystal_density_diffrn 1.4093
_exptl_crystal_density_method 'not measured'
_exptl_crystal_F_000 688
_pd_char_colour yellow
_pd_meas_2theta_range_inc 0.015
_pd_meas_2theta_range_max 59.900
_pd_meas_2theta_range_min 2.134
_pd_meas_number_of_points 3861
_pd_meas_scan_method cont
_pd_prep_temperature 293
_pd_proc_2theta_range_inc 0.0334
_pd_proc_2theta_range_max 59.940
_pd_proc_2theta_range_min 5
_pd_proc_ls_background_function 'Chebyshev polynomial'
_pd_proc_ls_profile_function pseudo-Voigt
_pd_proc_ls_prof_R_factor 0.042
_pd_proc_ls_prof_wR_expected 0.021
_pd_proc_ls_prof_wR_factor 0.054
_pd_proc_wavelength 1.5406
_pd_spec_mounting 'borosilicate capillary'
_pd_spec_mount_mode transmission
_pd_spec_shape cylinder
_refine_ls_goodness_of_fit_all 2.552
_refine_ls_hydrogen_treatment mixed
_refine_ls_matrix_type full
_refine_ls_number_constraints 102
_refine_ls_number_parameters 36
_refine_ls_number_restraints 0
_refine_ls_R_I_factor 0.021
_refine_ls_weighting_scheme calc
_cod_data_source_file c4ce01622j2.cif
_cod_data_source_block added_by_encifer
_cod_depositor_comments 'Adding full bibliography for 7218498--7218505.cif.'
_cod_original_formula_sum 'C17 H20 Br1 N1 O1'
_cod_database_code 7218505

loop_
_symmetry_equiv_pos_as_xyz
'-x, -y, z+1/2'
'-x+1/2, y, z+1/2'
'x, y, z'
'x+1/2, -y, z'

loop_
_atom_site_label
_atom_site_type_symbol
_atom_site_fract_x
_atom_site_fract_y
_atom_site_fract_z
_atom_site_occupancy
_atom_site_B_iso_or_equiv
H1 H 0.90216(37) -0.59920(57) -0.9913(12) 1 5.688(84)
H2 H 0.86803(51) -0.78409(47) -1.1089(13) 1 5.688(84)
H3 H 0.73170(56) -0.83818(37) -1.1340(17) 1 5.688(84)
H4 H 0.63564(44) -0.69575(41) -1.0502(18) 1 5.688(84)
H5 H 0.60518(30) -0.51049(40) -0.9655(16) 1 5.688(84)
H6 H 0.57416(23) -0.31035(41) -0.8906(15) 1 5.688(84)
H7 H 0.75291(33) -0.08147(39) -0.7732(16) 1 5.688(84)
H8 H 0.84544(26) -0.23139(55) -0.8149(16) 1 5.688(84)
H9 H 0.87474(26) -0.42542(55) -0.9020(13) 1 5.688(84)
H10 H 0.50474(30) -0.17954(49) -0.7411(19) 1 5.688(84)
H11 H 0.51393(35) -0.15893(63) -0.9856(18) 1 5.688(84)
H12 H 0.48402(37) -0.04947(58) -0.8411(19) 1 5.688(84)
H13 H 0.66741(45) -0.00384(45) -0.5991(16) 1 5.688(84)
H14 H 0.59181(50) -0.08714(49) -0.5197(15) 1 5.688(84)
H15 H 0.57450(46) 0.04447(41) -0.6250(17) 1 5.688(84)
H16 H 0.61790(57) -0.03780(55) -1.1114(15) 1 5.688(84)
H17 H 0.68243(50) 0.02447(31) -0.9512(18) 1 5.688(84)
H18 H 0.58736(55) 0.07172(45) -0.9606(17) 1 5.688(84)
H19 H 0.99687(78) -0.4798(13) -0.7449(16) 1 5.688(84)
H20 H 0.99607(78) -0.5913(13) -0.6298(16) 1 5.688(84)
C1 C 0.84481(38) -0.62380(44) -1.0117(11) 1 5.688(84)
C2 C 0.82397(47) -0.72670(39) -1.0716(12) 1 5.688(84)
C3 C 0.74784(49) -0.75557(34) -1.0876(14) 1 5.688(84)
C4 C 0.69481(43) -0.67811(33) -1.0439(15) 1 5.688(84)
C5 C 0.71514(34) -0.56915(29) -0.9865(12) 1 5.688(84)
C6 C 0.66296(29) -0.48628(30) -0.9499(12) 1 5.688(84)
C7 C 0.68442(24) -0.37837(27) -0.9004(11) 1 5.688(84)
C8 C 0.63263(23) -0.29057(31) -0.8748(12) 1 5.688(84)
C9 C 0.65639(27) -0.18409(28) -0.8337(12) 1 5.688(84)
C10 C 0.73429(28) -0.16487(34) -0.8091(13) 1 5.688(84)
C11 C 0.78628(25) -0.24708(41) -0.8312(13) 1 5.688(84)
C12 C 0.76261(24) -0.35617(34) -0.8814(10) 1 5.688(84)
C13 C 0.81533(27) -0.44050(42) -0.9151(11) 1 5.688(84)
C14 C 0.60327(33) -0.08557(33) -0.8207(14) 1 5.688(84)
C15 C 0.52214(31) -0.12045(50) -0.8488(17) 1 5.688(84)
C16 C 0.61015(42) -0.02957(39) -0.6287(15) 1 5.688(84)
C17 C 0.62443(49) -0.00059(39) -0.9731(16) 1 5.688(84)
N1 N 0.79228(33) -0.54334(36) -0.96903(99) 1 5.688(84)
O1 O 0.98527(79) -0.5592(13) -0.7515(16) 1 5.688(84)
Br1 Br 0.99863(16) -0.29760(18) -0.84002(92) 1 5.688(84)

loop_
_geom_angle_atom_site_label_1
_geom_angle_atom_site_label_2
_geom_angle_atom_site_label_3
_geom_angle
H1 C1 C2 123.6(7)
H1 C1 N1 115.5(7)
C2 C1 N1 120.9(6)
H2 C2 C1 116.9(8)
H2 C2 C3 122.2(8)
C1 C2 C3 120.9(7)
H3 C3 C2 120.4(8)
H3 C3 C4 120.2(8)
C2 C3 C4 119.3(7)
H4 C4 C3 122.8(8)
H4 C4 C5 116.4(8)
C3 C4 C5 120.8(7)
C4 C5 C6 122.6(6)
C4 C5 N1 118.4(6)
C6 C5 N1 119.0(5)
H5 C6 C5 115.8(7)
H5 C6 C7 122.6(6)
C5 C6 C7 121.5(5)
C6 C7 C8 122.6(5)
C6 C7 C12 117.8(5)
C8 C7 C12 119.6(5)
H6 C8 C7 117.5(6)
H6 C8 C9 121.7(6)
C7 C8 C9 120.8(5)
C8 C9 C10 118.6(5)
C8 C9 C14 122.5(5)
C10 C9 C14 118.9(5)
H7 C10 C9 118.7(7)
H7 C10 C11 118.7(7)
C9 C10 C11 122.6(6)
H8 C11 C10 122.2(7)
H8 C11 C12 118.7(7)
C10 C11 C12 119.1(6)
C7 C12 C11 119.2(5)
C7 C12 C13 120.7(5)
C11 C12 C13 120.1(5)
H9 C13 C12 121.9(6)
H9 C13 N1 118.4(7)
C12 C13 N1 119.7(5)
C9 C14 C15 112.3(6)
C9 C14 C16 110.0(5)
C9 C14 C17 108.3(6)
C15 C14 C16 108.3(6)
C15 C14 C17 108.7(6)
C16 C14 C17 109.2(6)
H10 C15 H11 108.9(9)
H10 C15 H12 106.7(9)
H10 C15 C14 110.8(8)
H11 C15 H12 106.7(9)
H11 C15 C14 111.2(8)
H12 C15 C14 112.2(8)
H13 C16 H14 108.7(9)
H13 C16 H15 108.5(9)
H13 C16 C14 111.8(8)
H14 C16 H15 108.5(9)
H14 C16 C14 110.1(8)
H15 C16 C14 109.1(8)
H16 C17 H17 110(1)
H16 C17 H18 109(1)
H16 C17 C14 110.4(8)
H17 C17 H18 111(1)
H17 C17 C14 108.3(8)
H18 C17 C14 108.2(8)
C1 N1 C5 119.6(5)
C1 N1 C13 119.2(6)
C5 N1 C13 121.3(5)
H19 O1 H20 107(2)

loop_
_geom_bond_atom_site_label_1
_geom_bond_atom_site_label_2
_geom_bond_distance
H1 C1 1.09(1)
H2 C2 1.09(1)
H3 C3 1.090(8)
H4 C4 1.09(1)
H5 C6 1.091(8)
H6 C8 1.090(6)
H7 C10 1.091(7)
H8 C11 1.093(7)
H9 C13 1.094(7)
H10 C15 1.10(1)
H11 C15 1.10(2)
H12 C15 1.100(9)
H13 C16 1.10(1)
H14 C16 1.10(1)
H15 C16 1.101(9)
H16 C17 1.10(1)
H17 C17 1.10(1)
H18 C17 1.10(1)
C1 C2 1.366(8)
C1 N1 1.392(8)
C2 C3 1.42(1)
C3 C4 1.38(1)
C4 C5 1.425(7)
C5 C6 1.399(7)
C5 N1 1.435(8)
C6 C7 1.403(6)
C7 C8 1.425(6)
C7 C12 1.446(6)
C8 C9 1.385(6)
C9 C10 1.439(7)
C9 C14 1.530(6)
C10 C11 1.375(7)
C11 C12 1.429(7)
C12 C13 1.414(7)
C13 N1 1.364(7)
C14 C15 1.540(8)
C14 C16 1.55(1)
C14 C17 1.55(1)
H19 O1 0.98(2)
H20 O1 0.98(2)
